data_4130623
loop_
_publ_author_name
'Liu, Jie'
'Cao, Chao-Guo'
'Sun, Hong-Bao'
'Zhang, Xia'
'Niu, Dawen'

_publ_section_title
;
 Catalytic Asymmetric Umpolung Allylation of Imines.
;
_journal_issue 40
_journal_name_full 'Journal of the American Chemical Society'
_journal_page_first 13103
_journal_page_last 13106
_journal_paper_doi 10.1021/jacs.6b05288
_journal_volume 138
_journal_year 2016
_chemical_absolute_configuration ad
_chemical_formula_moiety 'Cl, C16 H16 Cl2 N'
_chemical_formula_sum 'C16 H16 Cl3 N'
_chemical_formula_weight 328.65
_space_group_crystal_system monoclinic
_space_group_IT_number 4
_space_group_name_Hall 'P 2yb'
_space_group_name_H-M_alt 'P 1 21 1'
_atom_sites_solution_hydrogens mixed
_atom_sites_solution_primary direct
_audit_creation_date 2016-05-06
_audit_creation_method
;
Olex2 1.2
(compiled 2016.02.19 svn.r3266 for OlexSys, GUI svn.r5155)
;
_cell_angle_alpha 90
_cell_angle_beta 100.719(3)
_cell_angle_gamma 90
_cell_formula_units_Z 2
_cell_length_a 9.5249(3)
_cell_length_b 5.8864(2)
_cell_length_c 14.3094(4)
_cell_measurement_reflns_used 4077
_cell_measurement_temperature 293
_cell_measurement_theta_max 72.5090
_cell_measurement_theta_min 5.1530
_cell_volume 788.29(4)
_computing_cell_refinement
;
CrysAlisPro, Agilent Technologies,
Version 1.171.37.35 (release 13-08-2014 CrysAlis171 .NET)
(compiled Aug 13 2014,18:06:01)
;
_computing_data_collection
;
CrysAlisPro, Agilent Technologies,
Version 1.171.37.35 (release 13-08-2014 CrysAlis171 .NET)
(compiled Aug 13 2014,18:06:01)
;
_computing_data_reduction
;
CrysAlisPro, Agilent Technologies,
Version 1.171.37.35 (release 13-08-2014 CrysAlis171 .NET)
(compiled Aug 13 2014,18:06:01)
;
_computing_molecular_graphics 'Olex2 (Dolomanov et al., 2009)'
_computing_publication_material 'Olex2 (Dolomanov et al., 2009)'
_computing_structure_refinement 'ShelXL (Sheldrick, 2015)'
_computing_structure_solution 'ShelXT (Sheldrick, 2015)'
_diffrn_ambient_temperature 293
_diffrn_detector 'CCD plate'
_diffrn_detector_area_resol_mean 15.9595
_diffrn_detector_type EosS2
_diffrn_measured_fraction_theta_full 0.998
_diffrn_measured_fraction_theta_max 0.985
_diffrn_measurement_details
;
#__ type_ start__ end____ width___ exp.time_
  1 omega   20.00  104.00   1.0000    2.2900
omega____ theta____ kappa____ phi______ frames
    -       36.2921   57.0000    0.0000 84

#__ type_ start__ end____ width___ exp.time_
  2 omega   23.00   90.00   1.0000    2.2900
omega____ theta____ kappa____ phi______ frames
    -       36.2921 -125.0000 -150.0000 67

#__ type_ start__ end____ width___ exp.time_
  3 omega  -31.00   53.00   1.0000    2.2900
omega____ theta____ kappa____ phi______ frames
    -       36.2921  -57.0000   30.0000 84

#__ type_ start__ end____ width___ exp.time_
  4 omega   10.00  104.00   1.0000    2.2900
omega____ theta____ kappa____ phi______ frames
    -       36.2921   77.0000  120.0000 94

#__ type_ start__ end____ width___ exp.time_
  5 omega  -11.00  106.00   1.0000    2.2900
omega____ theta____ kappa____ phi______ frames
    -       36.2921   11.0000    4.0000 117

#__ type_ start__ end____ width___ exp.time_
  6 omega   20.00  104.00   1.0000    2.2900
omega____ theta____ kappa____ phi______ frames
    -       36.2921   57.0000 -120.0000 84

#__ type_ start__ end____ width___ exp.time_
  7 omega   17.00  105.00   1.0000    2.2900
omega____ theta____ kappa____ phi______ frames
    -       36.2921   38.0000   30.0000 88

#__ type_ start__ end____ width___ exp.time_
  8 omega   20.00  104.00   1.0000    2.2900
omega____ theta____ kappa____ phi______ frames
    -       36.2921   57.0000 -180.0000 84

#__ type_ start__ end____ width___ exp.time_
  9 omega   10.00  104.00   1.0000    2.2900
omega____ theta____ kappa____ phi______ frames
    -       36.2921   77.0000   60.0000 94

#__ type_ start__ end____ width___ exp.time_
 10 omega  -31.00   53.00   1.0000    2.2900
omega____ theta____ kappa____ phi______ frames
    -       36.2921  -57.0000  120.0000 84

#__ type_ start__ end____ width___ exp.time_
 11 omega   81.00  176.00   1.0000   10.0000
omega____ theta____ kappa____ phi______ frames
    -      108.0000   77.0000    0.0000 95

#__ type_ start__ end____ width___ exp.time_
 12 omega   81.00  176.00   1.0000   10.0000
omega____ theta____ kappa____ phi______ frames
    -      108.0000   77.0000   90.0000 95

#__ type_ start__ end____ width___ exp.time_
 13 omega   87.00  178.00   1.0000   10.0000
omega____ theta____ kappa____ phi______ frames
    -      108.0000   30.0000  120.0000 91

#__ type_ start__ end____ width___ exp.time_
 14 omega   81.00  176.00   1.0000   10.0000
omega____ theta____ kappa____ phi______ frames
    -      108.0000   77.0000  150.0000 95

#__ type_ start__ end____ width___ exp.time_
 15 omega   70.00  178.00   1.0000   10.0000
omega____ theta____ kappa____ phi______ frames
    -      108.0000   15.0000  120.0000 108

#__ type_ start__ end____ width___ exp.time_
 16 omega   81.00  107.00   1.0000   10.0000
omega____ theta____ kappa____ phi______ frames
    -      108.0000   77.0000   30.0000 26

#__ type_ start__ end____ width___ exp.time_
 17 omega   90.00  128.00   1.0000   10.0000
omega____ theta____ kappa____ phi______ frames
    -      108.0000   61.0000  150.0000 38

#__ type_ start__ end____ width___ exp.time_
 18 omega  142.00  168.00   1.0000   10.0000
omega____ theta____ kappa____ phi______ frames
    -      108.0000   61.0000   30.0000 26

#__ type_ start__ end____ width___ exp.time_
 19 omega  133.00  172.00   1.0000   10.0000
omega____ theta____ kappa____ phi______ frames
    -      108.0000   61.0000  150.0000 39

#__ type_ start__ end____ width___ exp.time_
 20 omega   90.00  116.00   1.0000   10.0000
omega____ theta____ kappa____ phi______ frames
    -      108.0000   61.0000   90.0000 26

#__ type_ start__ end____ width___ exp.time_
 21 omega   41.00   96.00   1.0000   10.0000
omega____ theta____ kappa____ phi______ frames
    -      108.0000  -45.0000   30.0000 55

#__ type_ start__ end____ width___ exp.time_
 22 omega   90.00  116.00   1.0000   10.0000
omega____ theta____ kappa____ phi______ frames
    -      108.0000   61.0000   30.0000 26

#__ type_ start__ end____ width___ exp.time_
 23 omega   93.00  119.00   1.0000   10.0000
omega____ theta____ kappa____ phi______ frames
    -      108.0000   61.0000  120.0000 26

#__ type_ start__ end____ width___ exp.time_
 24 omega   72.00   98.00   1.0000   10.0000
omega____ theta____ kappa____ phi______ frames
    -      108.0000   15.0000   90.0000 26

#__ type_ start__ end____ width___ exp.time_
 25 omega   90.00  116.00   1.0000   10.0000
omega____ theta____ kappa____ phi______ frames
    -      108.0000   61.0000   60.0000 26

#__ type_ start__ end____ width___ exp.time_
 26 omega   88.00  122.00   1.0000   10.0000
omega____ theta____ kappa____ phi______ frames
    -      108.0000   30.0000 -180.0000 34

#__ type_ start__ end____ width___ exp.time_
 27 omega  118.00  172.00   1.0000   10.0000
omega____ theta____ kappa____ phi______ frames
    -      108.0000   77.0000   60.0000 54

#__ type_ start__ end____ width___ exp.time_
 28 omega  117.00  143.00   1.0000   10.0000
omega____ theta____ kappa____ phi______ frames
    -      108.0000   77.0000  120.0000 26

#__ type_ start__ end____ width___ exp.time_
 29 omega   40.00   92.00   1.0000   10.0000
omega____ theta____ kappa____ phi______ frames
    -      108.0000  -45.0000  -60.0000 52

#__ type_ start__ end____ width___ exp.time_
 30 omega   82.00  108.00   1.0000   10.0000
omega____ theta____ kappa____ phi______ frames
    -      108.0000   77.0000   60.0000 26

#__ type_ start__ end____ width___ exp.time_
 31 omega   90.00  119.00   1.0000   10.0000
omega____ theta____ kappa____ phi______ frames
    -      108.0000   30.0000  150.0000 29

#__ type_ start__ end____ width___ exp.time_
 32 omega   41.00  104.00   1.0000   10.0000
omega____ theta____ kappa____ phi______ frames
    -      108.0000  -94.0000   60.0000 63

#__ type_ start__ end____ width___ exp.time_
 33 omega   91.00  117.00   1.0000   10.0000
omega____ theta____ kappa____ phi______ frames
    -      108.0000   45.0000   30.0000 26

#__ type_ start__ end____ width___ exp.time_
 34 omega   94.00  120.00   1.0000   10.0000
omega____ theta____ kappa____ phi______ frames
    -      108.0000   45.0000  120.0000 26

#__ type_ start__ end____ width___ exp.time_
 35 omega   82.00  108.00   1.0000   10.0000
omega____ theta____ kappa____ phi______ frames
    -      108.0000   77.0000  120.0000 26

#__ type_ start__ end____ width___ exp.time_
 36 omega   88.00  114.00   1.0000   10.0000
omega____ theta____ kappa____ phi______ frames
    -      108.0000   30.0000   30.0000 26

#__ type_ start__ end____ width___ exp.time_
 37 omega   46.00   89.00   1.0000   10.0000
omega____ theta____ kappa____ phi______ frames
    -      108.0000  -94.0000  150.0000 43
;
_diffrn_measurement_device 'four-circle diffractometer'
_diffrn_measurement_device_type 'New Gemini, Dual, Cu at zero, EosS2'
_diffrn_measurement_method '\w scans'
_diffrn_orient_matrix_UB_11 -0.1390187000
_diffrn_orient_matrix_UB_12 -0.0106335000
_diffrn_orient_matrix_UB_13 -0.0746573000
_diffrn_orient_matrix_UB_21 -0.0876622000
_diffrn_orient_matrix_UB_22 0.0423560000
_diffrn_orient_matrix_UB_23 0.0786348000
_diffrn_orient_matrix_UB_31 0.0085927000
_diffrn_orient_matrix_UB_32 0.2580203000
_diffrn_orient_matrix_UB_33 -0.0159838000
_diffrn_radiation_monochromator graphite
_diffrn_radiation_probe x-ray
_diffrn_radiation_type CuK\a
_diffrn_radiation_wavelength 1.54184
_diffrn_reflns_av_R_equivalents 0.0377
_diffrn_reflns_av_unetI/netI 0.0359
_diffrn_reflns_Laue_measured_fraction_full 0.998
_diffrn_reflns_Laue_measured_fraction_max 0.985
_diffrn_reflns_limit_h_max 11
_diffrn_reflns_limit_h_min -10
_diffrn_reflns_limit_k_max 7
_diffrn_reflns_limit_k_min -6
_diffrn_reflns_limit_l_max 14
_diffrn_reflns_limit_l_min -17
_diffrn_reflns_number 7744
_diffrn_reflns_point_group_measured_fraction_full 0.902
_diffrn_reflns_point_group_measured_fraction_max 0.880
_diffrn_reflns_theta_full 67.684
_diffrn_reflns_theta_max 72.455
_diffrn_reflns_theta_min 6.149
_diffrn_source 'Enhance (Cu) X-ray Source'
_exptl_absorpt_coefficient_mu 5.161
_exptl_absorpt_correction_T_max 1.00000
_exptl_absorpt_correction_T_min 0.34128
_exptl_absorpt_correction_type multi-scan
_exptl_absorpt_process_details
;
CrysAlisPro, Agilent Technologies,
Version 1.171.37.35 (release 13-08-2014 CrysAlis171 .NET)
(compiled Aug 13 2014,18:06:01)
Empirical absorption correction using spherical harmonics,
 implemented in SCALE3 ABSPACK scaling algorithm.
;
_exptl_crystal_colour 'clear light colourless'
_exptl_crystal_colour_lustre clear
_exptl_crystal_colour_modifier light
_exptl_crystal_colour_primary colourless
_exptl_crystal_density_diffrn 1.385
_exptl_crystal_description needle
_exptl_crystal_F_000 340
_exptl_crystal_size_max 0.7
_exptl_crystal_size_mid 0.2
_exptl_crystal_size_min 0.2
_refine_diff_density_max 0.351
_refine_diff_density_min -0.316
_refine_diff_density_rms 0.066
_refine_ls_abs_structure_details
;
 Flack x determined using 975 quotients [(I+)-(I-)]/[(I+)+(I-)]
 (Parsons, Flack and Wagner, Acta Cryst. B69 (2013) 249-259).
;
_refine_ls_abs_structure_Flack -0.002(13)
_refine_ls_extinction_method none
_refine_ls_goodness_of_fit_ref 1.057
_refine_ls_hydrogen_treatment mixed
_refine_ls_matrix_type full
_refine_ls_number_parameters 190
_refine_ls_number_reflns 2748
_refine_ls_number_restraints 1
_refine_ls_restrained_S_all 1.057
_refine_ls_R_factor_all 0.0493
_refine_ls_R_factor_gt 0.0481
_refine_ls_shift/su_max 0.001
_refine_ls_shift/su_mean 0.000
_refine_ls_structure_factor_coef Fsqd
_refine_ls_weighting_details 'w=1/[\s^2^(Fo^2^)+(0.0991P)^2^] where P=(Fo^2^+2Fc^2^)/3'
_refine_ls_weighting_scheme calc
_refine_ls_wR_factor_gt 0.1260
_refine_ls_wR_factor_ref 0.1281
_reflns_Friedel_coverage 0.620
_reflns_Friedel_fraction_full 0.782
_reflns_Friedel_fraction_max 0.751
_reflns_number_gt 2662
_reflns_number_total 2748
_reflns_threshold_expression 'I > 2\s(I)'
_cod_data_source_file ja6b05288_si_002.cif
_cod_data_source_block yxq-lj-3
_cod_original_cell_volume 788.28(4)
_cod_database_code 4130623
_shelx_space_group_comment
;
The symmetry employed for this shelxl refinement is uniquely defined
by the following loop, which should always be used as a source of
symmetry information in preference to the above space-group names.
They are only intended as comments.
;
_reflns_odcompleteness_completeness 99.81
_reflns_odcompleteness_iscentric 1
_reflns_odcompleteness_theta 66.97
_olex2_refinement_description
;
1. Fixed Uiso
 At 1.2 times of:
  All C(H) groups, All C(H,H) groups
 At 1.5 times of:
  All N(H) groups
2.a Ternary CH refined with riding coordinates:
 C10(H10)
2.b Secondary CH2 refined with riding coordinates:
 C9(H9A,H9B)
2.c Aromatic/amide H refined with riding coordinates:
 C1(H1), C4(H4), C5(H5), C7(H7), C12(H12), C16(H16), C8(H8), C13(H13),
 C14(H14), C15(H15)
2.d Idealised tetrahedral OH refined as rotating group:
 N1(H1A)
;
_shelx_shelxl_version_number 2014/7
_olex2_date_sample_data_collection 2016-05-05
_olex2_submission_special_instructions 'No special instructions were received'

loop_
_space_group_symop_operation_xyz
'x, y, z'
'-x, y+1/2, -z'

loop_
_atom_site_label
_atom_site_type_symbol
_atom_site_fract_x
_atom_site_fract_y
_atom_site_fract_z
_atom_site_U_iso_or_equiv
_atom_site_adp_type
_atom_site_occupancy
_atom_site_site_symmetry_order
_atom_site_calc_flag
_atom_site_refinement_flags_posn
Cl3 Cl 0.34797(7) 0.50980(18) 0.39627(5) 0.0438(3) Uani 1 1 d .
Cl0A Cl 1.29911(10) 0.4856(3) 1.00878(7) 0.0648(3) Uani 1 1 d .
Cl1A Cl 1.34550(11) 0.9478(3) 0.90862(9) 0.0723(4) Uani 1 1 d .
N1 N 0.5101(3) 0.5067(7) 0.61036(18) 0.0410(6) Uani 1 1 d .
H1A H 0.5629 0.6178 0.6145 0.061 Uiso 1 1 calc GR
C6 C 0.9116(4) 0.6100(7) 0.8548(2) 0.0416(8) Uani 1 1 d .
C1 C 1.0272(4) 0.5089(9) 0.9149(2) 0.0431(7) Uani 1 1 d .
H1 H 1.0154 0.3688 0.9425 0.052 Uiso 1 1 calc R
C4 C 1.0641(4) 0.9255(8) 0.8334(2) 0.0475(8) Uani 1 1 d .
H4 H 1.0763 1.0661 0.8064 0.057 Uiso 1 1 calc R
C5 C 0.9319(4) 0.8195(8) 0.8151(2) 0.0463(9) Uani 1 1 d .
H5 H 0.8557 0.8899 0.7756 0.056 Uiso 1 1 calc R
C3 C 1.1782(4) 0.8214(7) 0.8921(2) 0.0444(8) Uani 1 1 d .
C7 C 0.7754(4) 0.4842(9) 0.8335(2) 0.0469(8) Uani 1 1 d .
H7 H 0.7798 0.3271 0.8402 0.056 Uiso 1 1 calc R
C11 C 0.2848(3) 0.3807(7) 0.6562(2) 0.0404(8) Uani 1 1 d .
C10 C 0.4199(3) 0.5190(8) 0.6861(2) 0.0412(7) Uani 1 1 d .
H10 H 0.3924 0.6779 0.6925 0.049 Uiso 1 1 calc R
C12 C 0.2866(4) 0.1709(8) 0.6141(3) 0.0505(9) Uani 1 1 d .
H12 H 0.3731 0.1085 0.6057 0.061 Uiso 1 1 calc R
C16 C 0.1544(4) 0.4669(9) 0.6708(2) 0.0498(10) Uani 1 1 d .
H16 H 0.1508 0.6073 0.7000 0.060 Uiso 1 1 calc R
C9 C 0.5111(4) 0.4432(9) 0.7813(2) 0.0481(10) Uani 1 1 d .
H9A H 0.4563 0.4625 0.8315 0.058 Uiso 1 1 calc R
H9B H 0.5336 0.2830 0.7778 0.058 Uiso 1 1 calc R
C2 C 1.1590(4) 0.6150(8) 0.9338(2) 0.0417(8) Uani 1 1 d .
C8 C 0.6471(4) 0.5758(8) 0.8055(2) 0.0462(9) Uani 1 1 d .
H8 H 0.6414 0.7332 0.8007 0.055 Uiso 1 1 calc R
C13 C 0.1608(4) 0.0512(9) 0.5841(3) 0.0562(11) Uani 1 1 d .
H13 H 0.1633 -0.0888 0.5543 0.067 Uiso 1 1 calc R
C14 C 0.0333(4) 0.1377(11) 0.5981(3) 0.0599(13) Uani 1 1 d .
H14 H -0.0507 0.0568 0.5780 0.072 Uiso 1 1 calc R
C15 C 0.0294(4) 0.3429(11) 0.6416(3) 0.0615(13) Uani 1 1 d .
H15 H -0.0573 0.4006 0.6520 0.074 Uiso 1 1 calc R
H1B H 0.451(4) 0.501(10) 0.546(3) 0.045(10) Uiso 1 1 d .
H1C H 0.556(6) 0.386(11) 0.615(3) 0.052(14) Uiso 1 1 d .

loop_
_atom_site_aniso_label
_atom_site_aniso_U_11
_atom_site_aniso_U_22
_atom_site_aniso_U_33
_atom_site_aniso_U_23
_atom_site_aniso_U_13
_atom_site_aniso_U_12
Cl3 0.0349(4) 0.0454(6) 0.0482(4) -0.0012(4) 0.0003(3) -0.0007(3)
Cl0A 0.0480(5) 0.0743(9) 0.0663(5) 0.0107(5) -0.0047(4) 0.0165(5)
Cl1A 0.0477(5) 0.0726(11) 0.0949(7) -0.0068(6) 0.0092(4) -0.0184(5)
N1 0.0378(12) 0.0392(18) 0.0435(12) -0.0007(14) 0.0009(9) -0.0071(15)
C6 0.0402(16) 0.043(2) 0.0398(13) -0.0012(14) 0.0032(11) -0.0021(16)
C1 0.0460(16) 0.040(2) 0.0428(12) 0.0073(16) 0.0065(11) 0.0026(17)
C4 0.0560(19) 0.037(2) 0.0483(15) 0.0053(15) 0.0068(13) -0.0026(17)
C5 0.0432(17) 0.046(3) 0.0449(15) 0.0038(15) -0.0038(12) 0.0038(16)
C3 0.0418(16) 0.047(2) 0.0444(15) -0.0085(15) 0.0068(12) -0.0040(16)
C7 0.0489(17) 0.043(2) 0.0466(14) -0.0001(17) 0.0038(12) -0.0060(19)
C11 0.0329(14) 0.045(2) 0.0418(13) -0.0001(14) 0.0036(11) -0.0018(15)
C10 0.0369(13) 0.040(2) 0.0454(13) -0.0087(16) 0.0034(11) -0.0028(16)
C12 0.0351(16) 0.050(3) 0.0648(19) -0.0046(19) 0.0054(14) -0.0064(16)
C16 0.0389(15) 0.064(3) 0.0464(14) 0.0007(18) 0.0073(11) 0.0098(19)
C9 0.0425(16) 0.060(3) 0.0396(13) -0.0073(16) 0.0027(11) -0.0118(17)
C2 0.0398(15) 0.045(2) 0.0389(13) -0.0016(14) 0.0026(11) 0.0060(16)
C8 0.0429(16) 0.052(3) 0.0410(13) -0.0103(14) -0.0004(11) -0.0079(16)
C13 0.0473(18) 0.054(3) 0.0631(18) -0.002(2) -0.0011(14) -0.0163(18)
C14 0.0337(16) 0.086(4) 0.0564(18) 0.015(2) -0.0024(13) -0.017(2)
C15 0.0339(17) 0.098(4) 0.0529(18) 0.010(2) 0.0079(14) 0.004(2)

loop_
_atom_type_symbol
_atom_type_description
_atom_type_scat_dispersion_real
_atom_type_scat_dispersion_imag
_atom_type_scat_source
C C 0.0181 0.0091 'International Tables Vol C Tables 4.2.6.8 and 6.1.1.4'
H H 0.0000 0.0000 'International Tables Vol C Tables 4.2.6.8 and 6.1.1.4'
Cl Cl 0.3639 0.7018 'International Tables Vol C Tables 4.2.6.8 and 6.1.1.4'
N N 0.0311 0.0180 'International Tables Vol C Tables 4.2.6.8 and 6.1.1.4'

loop_
_geom_angle_atom_site_label_1
_geom_angle_atom_site_label_2
_geom_angle_atom_site_label_3
_geom_angle
H1A N1 H1B 109.1
H1A N1 H1C 111.8
C10 N1 H1A 109.5
C10 N1 H1B 112(2)
C10 N1 H1C 110(4)
H1B N1 H1C 104(5)
C1 C6 C7 118.4(4)
C5 C6 C1 118.5(3)
C5 C6 C7 123.0(3)
C6 C1 H1 119.7
C2 C1 C6 120.7(4)
C2 C1 H1 119.7
C5 C4 H4 120.1
C5 C4 C3 119.9(4)
C3 C4 H4 120.1
C6 C5 C4 120.9(3)
C6 C5 H5 119.6
C4 C5 H5 119.6
C4 C3 Cl1A 119.3(3)
C2 C3 Cl1A 120.7(3)
C2 C3 C4 119.9(3)
C6 C7 H7 117.2
C8 C7 C6 125.7(5)
C8 C7 H7 117.2
C12 C11 C10 121.8(3)
C12 C11 C16 118.5(4)
C16 C11 C10 119.7(4)
N1 C10 C11 109.8(3)
N1 C10 H10 108.1
N1 C10 C9 108.6(3)
C11 C10 H10 108.1
C11 C10 C9 113.8(3)
C9 C10 H10 108.1
C11 C12 H12 119.6
C11 C12 C13 120.7(4)
C13 C12 H12 119.6
C11 C16 H16 120.0
C15 C16 C11 120.0(4)
C15 C16 H16 120.0
C10 C9 H9A 109.2
C10 C9 H9B 109.2
H9A C9 H9B 107.9
C8 C9 C10 112.0(3)
C8 C9 H9A 109.2
C8 C9 H9B 109.2
C1 C2 Cl0A 119.3(3)
C3 C2 Cl0A 120.5(3)
C3 C2 C1 120.1(3)
C7 C8 C9 124.5(4)
C7 C8 H8 117.7
C9 C8 H8 117.7
C12 C13 H13 119.8
C14 C13 C12 120.4(5)
C14 C13 H13 119.8
C13 C14 H14 120.1
C15 C14 C13 119.9(4)
C15 C14 H14 120.1
C16 C15 H15 119.8
C14 C15 C16 120.5(4)
C14 C15 H15 119.8

loop_
_geom_bond_atom_site_label_1
_geom_bond_atom_site_label_2
_geom_bond_distance
Cl0A C2 1.726(3)
Cl1A C3 1.734(4)
N1 H1A 0.8200
N1 C10 1.505(4)
N1 H1B 0.99(4)
N1 H1C 0.83(6)
C6 C1 1.398(5)
C6 C5 1.386(6)
C6 C7 1.476(5)
C1 H1 0.9300
C1 C2 1.383(5)
C4 H4 0.9300
C4 C5 1.387(6)
C4 C3 1.387(6)
C5 H5 0.9300
C3 C2 1.380(6)
C7 H7 0.9300
C7 C8 1.327(5)
C11 C10 1.516(5)
C11 C12 1.375(6)
C11 C16 1.394(5)
C10 H10 0.9800
C10 C9 1.539(4)
C12 H12 0.9300
C12 C13 1.388(5)
C16 H16 0.9300
C16 C15 1.392(7)
C9 H9A 0.9700
C9 H9B 0.9700
C9 C8 1.497(5)
C8 H8 0.9300
C13 H13 0.9300
C13 C14 1.366(7)
C14 H14 0.9300
C14 C15 1.362(8)
C15 H15 0.9300
